data_1576500
loop_
_publ_author_name
'Qi, Hengxuan'
'Liu, Hao'
'Li, Deli'
'Wu, Lin'
'Zhang, Jiasen'
'Li, Huaxin'
'Xin, Ziru'
'Xia, Chao'
'Peng, Ruixiang'
'Wang, Wenjun'
'Zhao, Zujin'
'Li, Wei'
'Ge, Ziyi'

_publ_section_title
;
 Single-B/N MR-TADF emitters enhancing electroluminescence efficiency
 <i>via</i> a "terminal engineering" strategy.
;
_journal_issue 14
_journal_name_full 'Chemical science'
_journal_page_first 6972
_journal_page_last 6982
_journal_paper_doi 10.1039/d5sc10069k
_journal_volume 17
_journal_year 2026
_chemical_formula_moiety 'C42 H26 B N3'
_chemical_formula_sum 'C42 H26 B N3'
_chemical_formula_weight 583.47
_space_group_crystal_system triclinic
_space_group_IT_number 2
_space_group_name_Hall '-P 1'
_space_group_name_H-M_alt 'P -1'
_atom_sites_solution_hydrogens mixed
_atom_sites_solution_primary dual
_audit_creation_date 2025-08-20
_audit_creation_method
;
Olex2 1.5-beta
(compiled 2025.07.13 svn.rb7424aed for OlexSys, GUI svn.r7314)
;
_audit_update_record
;
2025-09-05 deposited with the CCDC.	2026-02-09 downloaded from the CCDC.
;
_cell_angle_alpha 60.773(2)
_cell_angle_beta 76.190(2)
_cell_angle_gamma 83.758(2)
_cell_formula_units_Z 2
_cell_length_a 9.6464(3)
_cell_length_b 13.1116(4)
_cell_length_c 13.2323(5)
_cell_measurement_reflns_used 2697
_cell_measurement_temperature 170
_cell_measurement_theta_max 63.65
_cell_measurement_theta_min 3.86
_cell_volume 1418.27(9)
_computing_cell_refinement 'SAINT V8.41 (?, 2016)'
_computing_data_reduction 'SAINT V8.41 (?, 2016)'
_computing_molecular_graphics 'Olex2 1.5-beta (Dolomanov et al., 2009)'
_computing_publication_material 'Olex2 1.5-beta (Dolomanov et al., 2009)'
_computing_structure_refinement 'SHELXL 2018/3 (Sheldrick, 2015)'
_computing_structure_solution 'SHELXT  (Sheldrick, 2015)'
_diffrn_ambient_temperature 170
_diffrn_measured_fraction_theta_full 0.970
_diffrn_measured_fraction_theta_max 0.970
_diffrn_measurement_device_type 'D8 VENTURE'
_diffrn_measurement_method '\f and \w scans'
_diffrn_radiation_type CuK\a
_diffrn_radiation_wavelength 1.54178
_diffrn_reflns_av_R_equivalents 0.0498
_diffrn_reflns_av_unetI/netI 0.0593
_diffrn_reflns_Laue_measured_fraction_full 0.970
_diffrn_reflns_Laue_measured_fraction_max 0.970
_diffrn_reflns_limit_h_max 11
_diffrn_reflns_limit_h_min -10
_diffrn_reflns_limit_k_max 15
_diffrn_reflns_limit_k_min -15
_diffrn_reflns_limit_l_max 15
_diffrn_reflns_limit_l_min -15
_diffrn_reflns_number 9432
_diffrn_reflns_point_group_measured_fraction_full 0.970
_diffrn_reflns_point_group_measured_fraction_max 0.970
_diffrn_reflns_theta_full 63.720
_diffrn_reflns_theta_max 63.720
_diffrn_reflns_theta_min 3.863
_diffrn_source_current 1.2
_diffrn_source_power 0.06
_diffrn_source_voltage 50.0
_diffrn_standards_number 0
_exptl_absorpt_coefficient_mu 0.614
_exptl_absorpt_correction_T_max 0.7524
_exptl_absorpt_correction_T_min 0.6160
_exptl_absorpt_correction_type multi-scan
_exptl_absorpt_process_details
;
SADABS-2016/2 (Bruker,2016/2) was used for absorption correction.
wR2(int) was 0.1332 before and 0.0621 after correction.
The Ratio of minimum to maximum transmission is 0.8187.
The \l/2 correction factor is Not present.
;
_exptl_crystal_colour yellow
_exptl_crystal_colour_primary yellow
_exptl_crystal_density_diffrn 1.366
_exptl_crystal_description block
_exptl_crystal_F_000 608
_exptl_crystal_size_max 0.15
_exptl_crystal_size_mid 0.06
_exptl_crystal_size_min 0.05
_refine_diff_density_max 0.246
_refine_diff_density_min -0.265
_refine_diff_density_rms 0.053
_refine_ls_extinction_method none
_refine_ls_goodness_of_fit_ref 1.151
_refine_ls_hydrogen_treatment mixed
_refine_ls_matrix_type full
_refine_ls_number_parameters 431
_refine_ls_number_reflns 4533
_refine_ls_number_restraints 6
_refine_ls_restrained_S_all 1.152
_refine_ls_R_factor_all 0.0751
_refine_ls_R_factor_gt 0.0626
_refine_ls_shift/su_max 0.002
_refine_ls_shift/su_mean 0.000
_refine_ls_structure_factor_coef Fsqd
_refine_ls_weighting_details 'w=1/[\s^2^(Fo^2^)+(0.0423P)^2^+1.6034P] where P=(Fo^2^+2Fc^2^)/3'
_refine_ls_weighting_scheme calc
_refine_ls_wR_factor_gt 0.1538
_refine_ls_wR_factor_ref 0.1625
_reflns_Friedel_coverage 0.000
_reflns_number_gt 3632
_reflns_number_total 4533
_reflns_threshold_expression 'I > 2\s(I)'
_cod_data_source_file d5sc10069k2.cif
_cod_data_source_block bn3_0m
_cod_depositor_comments 'Adding full bibliography for 1576500--1576502.cif.'
_cod_original_sg_symbol_H-M P-1
_cod_database_code 1576500
_shelx_shelxl_version_number 2018/3
_shelx_space_group_comment
;
The symmetry employed for this shelxl refinement is uniquely defined
by the following loop, which should always be used as a source of
symmetry information in preference to the above space-group names.
They are only intended as comments.
;
_shelx_estimated_absorpt_t_max 0.970
_shelx_estimated_absorpt_t_min 0.914
_olex2_refinement_description
;
1. Fixed Uiso
 At 1.2 times of:
  All C(H) groups
2. Restrained distances
 C15-H15 = C9-H9 = C23-H23 = C17-H17
 0.9 with sigma of 0.02
 H15-H9
 2.1 with sigma of 0.02
 H17-H23
 2.1 with sigma of 0.02
3.a Aromatic/amide H refined with riding coordinates:
 C4(H4), C11(H11), C38(H38), C3(H3), C42(H42), C12(H12), C32(H32), C41(H41),
 C39(H39), C26(H26), C29(H29), C10(H10), C36(H36), C16(H16), C40(H40), C27(H27),
  C35(H35), C24(H24), C25(H25), C28(H28), C33(H33), C34(H34)
;
_olex2_submission_special_instructions 'No special instructions were received'

loop_
_space_group_symop_operation_xyz
'x, y, z'
'-x, -y, -z'

loop_
_atom_site_label
_atom_site_type_symbol
_atom_site_fract_x
_atom_site_fract_y
_atom_site_fract_z
_atom_site_U_iso_or_equiv
_atom_site_adp_type
_atom_site_occupancy
_atom_site_site_symmetry_order
_atom_site_calc_flag
_atom_site_refinement_flags_posn
_atom_site_refinement_flags_adp
_atom_site_refinement_flags_occupancy
_atom_site_disorder_assembly
_atom_site_disorder_group
N2 N 0.3732(2) 0.83651(19) 0.6287(2) 0.0254(5) Uani 1 1 d . . . . .
N3 N 0.1042(2) 1.0925(2) 0.3280(2) 0.0265(5) Uani 1 1 d . . . . .
N1 N 0.5093(2) 0.4417(2) 0.7470(2) 0.0287(5) Uani 1 1 d . . . . .
C1 C 0.3641(3) 0.7431(2) 0.6080(2) 0.0251(6) Uani 1 1 d . . . . .
C4 C 0.3639(3) 0.5406(2) 0.5973(2) 0.0284(6) Uani 1 1 d . . . . .
H4 H 0.362380 0.470690 0.592729 0.034 Uiso 1 1 calc R U . . .
C8 C 0.4478(3) 0.7967(2) 0.7218(2) 0.0267(6) Uani 1 1 d . . . . .
C7 C 0.4854(3) 0.6792(2) 0.7572(2) 0.0265(6) Uani 1 1 d . . . . .
C37 C 0.6603(3) 0.4507(2) 0.7271(3) 0.0269(6) Uani 1 1 d . . . . .
C14 C 0.3163(3) 0.9470(2) 0.5627(2) 0.0261(6) Uani 1 1 d . . . . .
C13 C 0.2387(3) 0.9619(2) 0.4769(2) 0.0253(6) Uani 1 1 d . . . . .
C2 C 0.2933(3) 0.7456(2) 0.5258(2) 0.0253(6) Uani 1 1 d . . . . .
C18 C 0.1800(3) 1.0741(2) 0.4143(2) 0.0249(6) Uani 1 1 d . . . . .
C5 C 0.4342(3) 0.5419(2) 0.6775(2) 0.0265(6) Uani 1 1 d . . . . .
C6 C 0.4323(3) 0.6453(2) 0.6842(2) 0.0265(6) Uani 1 1 d . . . . .
C11 C 0.5897(3) 0.6731(3) 0.9063(3) 0.0351(7) Uani 1 1 d . . . . .
H11 H 0.638736 0.631835 0.969247 0.042 Uiso 1 1 calc R U . . .
C20 C -0.0056(3) 1.0424(2) 0.2230(3) 0.0295(6) Uani 1 1 d . . . . .
C17 C 0.1950(3) 1.1641(3) 0.4383(3) 0.0332(7) Uani 1 1 d D . . . .
C19 C 0.0808(3) 1.0021(2) 0.3065(2) 0.0263(6) Uani 1 1 d . . . . .
C38 C 0.7322(3) 0.3828(3) 0.8168(3) 0.0303(7) Uani 1 1 d . . . . .
H38 H 0.680762 0.328234 0.892568 0.036 Uiso 1 1 calc R U . . .
C22 C 0.0344(3) 1.1933(2) 0.2542(2) 0.0287(6) Uani 1 1 d . . . . .
C3 C 0.2968(3) 0.6378(2) 0.5250(3) 0.0294(6) Uani 1 1 d . . . . .
H3 H 0.250522 0.632420 0.471881 0.035 Uiso 1 1 calc R U . . .
C31 C 0.4429(3) 0.3299(2) 0.8036(2) 0.0272(6) Uani 1 1 d . . . . .
C21 C -0.0368(3) 1.1630(3) 0.1913(3) 0.0314(7) Uani 1 1 d . . . . .
C30 C 0.1332(3) 0.8884(2) 0.3600(2) 0.0278(6) Uani 1 1 d . . . . .
C42 C 0.7370(3) 0.5312(2) 0.6168(3) 0.0302(6) Uani 1 1 d . . . . .
H42 H 0.688846 0.578739 0.554463 0.036 Uiso 1 1 calc R U . . .
C12 C 0.5560(3) 0.6174(3) 0.8497(3) 0.0308(7) Uani 1 1 d . . . . .
H12 H 0.580760 0.537947 0.873688 0.037 Uiso 1 1 calc R U . . .
C32 C 0.3002(3) 0.3155(3) 0.8632(3) 0.0323(7) Uani 1 1 d . . . . .
H32 H 0.246845 0.381231 0.862044 0.039 Uiso 1 1 calc R U . . .
C41 C 0.8836(3) 0.5418(3) 0.5980(3) 0.0363(7) Uani 1 1 d . . . . .
H41 H 0.935174 0.597355 0.522882 0.044 Uiso 1 1 calc R U . . .
C39 C 0.8783(3) 0.3937(3) 0.7968(3) 0.0348(7) Uani 1 1 d . . . . .
H39 H 0.926764 0.346573 0.859076 0.042 Uiso 1 1 calc R U . . .
C26 C -0.1175(3) 1.2444(3) 0.1132(3) 0.0362(7) Uani 1 1 d . . . . .
H26 H -0.166167 1.222479 0.072056 0.043 Uiso 1 1 calc R U . . .
C29 C 0.0919(3) 0.8153(3) 0.3211(3) 0.0335(7) Uani 1 1 d . . . . .
H29 H 0.124314 0.736865 0.352732 0.040 Uiso 1 1 calc R U . . .
C10 C 0.5526(4) 0.7886(3) 0.8721(3) 0.0398(8) Uani 1 1 d . . . . .
H10 H 0.577034 0.825587 0.911938 0.048 Uiso 1 1 calc R U . . .
C9 C 0.4805(3) 0.8514(3) 0.7810(3) 0.0345(7) Uani 1 1 d D . . . .
C36 C 0.5175(3) 0.2331(3) 0.8039(3) 0.0340(7) Uani 1 1 d . . . . .
H36 H 0.613599 0.241828 0.761101 0.041 Uiso 1 1 calc R U . . .
C15 C 0.3362(4) 1.0405(3) 0.5797(3) 0.0362(7) Uani 1 1 d D . . . .
C23 C 0.0290(4) 1.3082(3) 0.2340(3) 0.0378(7) Uani 1 1 d D . . . .
C16 C 0.2745(4) 1.1460(3) 0.5187(3) 0.0380(8) Uani 1 1 d . . . . .
H16 H 0.287183 1.208541 0.532658 0.046 Uiso 1 1 calc R U . . .
C40 C 0.9551(3) 0.4730(3) 0.6867(3) 0.0372(7) Uani 1 1 d . . . . .
H40 H 1.055782 0.479543 0.672783 0.045 Uiso 1 1 calc R U . . .
C27 C -0.0427(4) 0.9666(3) 0.1892(3) 0.0393(8) Uani 1 1 d . . . . .
H27 H -0.100969 0.991851 0.132639 0.047 Uiso 1 1 calc R U . . .
C35 C 0.4526(4) 0.1233(3) 0.8665(3) 0.0431(8) Uani 1 1 d . . . . .
H35 H 0.505148 0.057363 0.867316 0.052 Uiso 1 1 calc R U . . .
C24 C -0.0514(4) 1.3875(3) 0.1553(3) 0.0441(8) Uani 1 1 d . . . . .
H24 H -0.055543 1.465971 0.141237 0.053 Uiso 1 1 calc R U . . .
C25 C -0.1260(3) 1.3571(3) 0.0963(3) 0.0391(8) Uani 1 1 d . . . . .
H25 H -0.182356 1.413363 0.044767 0.047 Uiso 1 1 calc R U . . .
B017 B 0.2222(3) 0.8608(3) 0.4528(3) 0.0262(7) Uani 1 1 d . . . . .
C28 C 0.0065(4) 0.8528(3) 0.2392(3) 0.0396(8) Uani 1 1 d . . . . .
H28 H -0.018765 0.799759 0.216916 0.048 Uiso 1 1 calc R U . . .
C33 C 0.2358(4) 0.2064(3) 0.9241(3) 0.0418(8) Uani 1 1 d . . . . .
H33 H 0.138339 0.197963 0.963835 0.050 Uiso 1 1 calc R U . . .
C34 C 0.3118(4) 0.1096(3) 0.9276(3) 0.0460(9) Uani 1 1 d . . . . .
H34 H 0.267943 0.034377 0.971514 0.055 Uiso 1 1 calc R U . . .
H17 H 0.152(3) 1.2329(19) 0.408(2) 0.037(9) Uiso 1 1 d D . . . .
H9 H 0.451(4) 0.9223(19) 0.774(3) 0.055(11) Uiso 1 1 d D . . . .
H15 H 0.401(3) 1.042(3) 0.617(3) 0.057(11) Uiso 1 1 d D . . . .
H23 H 0.076(4) 1.345(2) 0.259(3) 0.069(13) Uiso 1 1 d D . . . .

loop_
_atom_site_aniso_label
_atom_site_aniso_U_11
_atom_site_aniso_U_22
_atom_site_aniso_U_33
_atom_site_aniso_U_23
_atom_site_aniso_U_13
_atom_site_aniso_U_12
N2 0.0306(12) 0.0226(12) 0.0246(12) -0.0111(10) -0.0108(10) 0.0038(10)
N3 0.0266(12) 0.0245(12) 0.0272(12) -0.0104(10) -0.0098(10) 0.0035(10)
N1 0.0292(12) 0.0233(12) 0.0323(13) -0.0104(11) -0.0116(10) 0.0016(10)
C1 0.0271(14) 0.0242(14) 0.0241(14) -0.0115(12) -0.0062(12) 0.0021(11)
C4 0.0366(16) 0.0210(14) 0.0291(15) -0.0112(12) -0.0131(13) 0.0041(12)
C8 0.0287(15) 0.0268(15) 0.0237(14) -0.0104(12) -0.0088(12) 0.0021(12)
C7 0.0285(15) 0.0269(15) 0.0252(14) -0.0129(12) -0.0068(12) 0.0007(12)
C37 0.0309(15) 0.0225(14) 0.0317(15) -0.0153(12) -0.0105(12) 0.0037(12)
C14 0.0271(14) 0.0246(14) 0.0245(14) -0.0111(12) -0.0041(11) 0.0008(12)
C13 0.0230(13) 0.0273(15) 0.0234(14) -0.0110(12) -0.0031(11) -0.0015(11)
C2 0.0263(14) 0.0257(15) 0.0241(14) -0.0116(12) -0.0070(11) 0.0006(11)
C18 0.0233(14) 0.0239(14) 0.0232(14) -0.0085(12) -0.0043(11) 0.0009(11)
C5 0.0279(14) 0.0239(14) 0.0252(14) -0.0090(12) -0.0091(12) 0.0028(12)
C6 0.0289(14) 0.0268(15) 0.0237(14) -0.0113(12) -0.0074(12) -0.0003(12)
C11 0.0415(17) 0.0371(18) 0.0304(16) -0.0156(14) -0.0174(14) 0.0049(14)
C20 0.0297(15) 0.0255(15) 0.0295(15) -0.0081(12) -0.0130(12) 0.0045(12)
C17 0.0396(17) 0.0233(16) 0.0379(17) -0.0134(14) -0.0157(14) 0.0058(13)
C19 0.0283(14) 0.0239(15) 0.0256(14) -0.0106(12) -0.0072(12) 0.0017(12)
C38 0.0334(16) 0.0285(15) 0.0295(15) -0.0131(13) -0.0114(13) 0.0050(13)
C22 0.0272(15) 0.0258(15) 0.0270(15) -0.0082(12) -0.0068(12) 0.0044(12)
C3 0.0353(16) 0.0295(16) 0.0286(15) -0.0160(13) -0.0115(13) 0.0016(13)
C31 0.0339(15) 0.0237(15) 0.0247(14) -0.0093(12) -0.0136(12) 0.0027(12)
C21 0.0282(15) 0.0320(16) 0.0287(15) -0.0102(13) -0.0071(12) 0.0007(13)
C30 0.0279(15) 0.0281(15) 0.0268(14) -0.0127(13) -0.0055(12) -0.0009(12)
C42 0.0394(17) 0.0254(15) 0.0295(15) -0.0155(13) -0.0087(13) 0.0008(13)
C12 0.0370(16) 0.0288(16) 0.0280(15) -0.0130(13) -0.0133(13) 0.0056(13)
C32 0.0318(16) 0.0341(17) 0.0300(15) -0.0125(13) -0.0126(13) 0.0028(13)
C41 0.0407(18) 0.0304(16) 0.0375(17) -0.0190(14) 0.0003(14) -0.0040(14)
C39 0.0335(16) 0.0364(17) 0.0426(18) -0.0229(15) -0.0167(14) 0.0087(13)
C26 0.0329(16) 0.0365(18) 0.0332(16) -0.0102(14) -0.0138(14) 0.0058(14)
C29 0.0398(17) 0.0294(16) 0.0343(16) -0.0152(13) -0.0148(14) 0.0039(13)
C10 0.053(2) 0.0402(18) 0.0381(17) -0.0232(15) -0.0211(15) 0.0024(15)
C9 0.0453(18) 0.0308(17) 0.0366(17) -0.0203(14) -0.0182(14) 0.0070(14)
C36 0.0368(17) 0.0289(16) 0.0384(17) -0.0159(14) -0.0137(14) 0.0034(13)
C15 0.0460(19) 0.0311(17) 0.0399(18) -0.0192(15) -0.0202(15) 0.0043(14)
C23 0.0432(18) 0.0289(17) 0.0416(18) -0.0150(15) -0.0179(15) 0.0097(14)
C16 0.056(2) 0.0248(16) 0.0399(18) -0.0173(14) -0.0201(16) 0.0046(14)
C40 0.0284(15) 0.0398(18) 0.051(2) -0.0282(16) -0.0070(14) 0.0001(14)
C27 0.0446(18) 0.0405(19) 0.0391(18) -0.0188(15) -0.0232(15) 0.0070(15)
C35 0.052(2) 0.0277(16) 0.053(2) -0.0172(15) -0.0258(17) 0.0045(15)
C24 0.054(2) 0.0302(17) 0.0438(19) -0.0134(15) -0.0164(16) 0.0072(15)
C25 0.0359(17) 0.0330(17) 0.0376(17) -0.0080(14) -0.0147(14) 0.0115(14)
B017 0.0233(16) 0.0260(17) 0.0255(16) -0.0104(14) -0.0024(13) -0.0010(13)
C28 0.0499(19) 0.0342(18) 0.0453(19) -0.0216(15) -0.0265(16) 0.0092(15)
C33 0.0369(18) 0.047(2) 0.0349(17) -0.0101(15) -0.0136(14) -0.0086(15)
C34 0.054(2) 0.0312(18) 0.048(2) -0.0058(15) -0.0275(17) -0.0107(16)

loop_
_atom_type_symbol
_atom_type_description
_atom_type_scat_dispersion_real
_atom_type_scat_dispersion_imag
_atom_type_scat_source
C C 0.0181 0.0091 'International Tables Vol C Tables 4.2.6.8 and 6.1.1.4'
H H 0.0000 0.0000 'International Tables Vol C Tables 4.2.6.8 and 6.1.1.4'
B B 0.0090 0.0039 'International Tables Vol C Tables 4.2.6.8 and 6.1.1.4'
N N 0.0311 0.0180 'International Tables Vol C Tables 4.2.6.8 and 6.1.1.4'

loop_
_geom_angle_atom_site_label_1
_geom_angle_atom_site_label_2
_geom_angle_atom_site_label_3
_geom_angle
_geom_angle_site_symmetry_1
_geom_angle_site_symmetry_3
_geom_angle_publ_flag
C1 N2 C8 107.4(2) . . ?
C1 N2 C14 122.1(2) . . ?
C14 N2 C8 130.5(2) . . ?
C18 N3 C22 130.7(2) . . ?
C19 N3 C18 121.6(2) . . ?
C19 N3 C22 107.6(2) . . ?
C5 N1 C37 118.1(2) . . ?
C31 N1 C37 119.9(2) . . ?
C31 N1 C5 118.8(2) . . ?
N2 C1 C2 125.0(2) . . ?
N2 C1 C6 109.9(2) . . ?
C6 C1 C2 125.0(2) . . ?
C5 C4 H4 119.1 . . ?
C3 C4 H4 119.1 . . ?
C3 C4 C5 121.7(3) . . ?
C7 C8 N2 108.7(2) . . ?
C9 C8 N2 131.5(3) . . ?
C9 C8 C7 119.7(3) . . ?
C8 C7 C6 107.1(2) . . ?
C12 C7 C8 120.7(3) . . ?
C12 C7 C6 132.1(3) . . ?
C38 C37 N1 121.0(3) . . ?
C38 C37 C42 119.1(3) . . ?
C42 C37 N1 119.9(3) . . ?
N2 C14 C13 118.9(2) . . ?
C15 C14 N2 120.7(3) . . ?
C15 C14 C13 120.4(3) . . ?
C14 C13 B017 121.0(3) . . ?
C18 C13 C14 117.1(2) . . ?
C18 C13 B017 121.9(3) . . ?
C1 C2 C3 113.5(2) . . ?
C1 C2 B017 116.9(2) . . ?
C3 C2 B017 129.6(3) . . ?
N3 C18 C13 118.8(2) . . ?
C17 C18 N3 120.3(2) . . ?
C17 C18 C13 121.0(3) . . ?
C4 C5 N1 120.5(2) . . ?
C4 C5 C6 118.0(3) . . ?
C6 C5 N1 121.4(2) . . ?
C1 C6 C7 106.9(2) . . ?
C5 C6 C1 118.7(3) . . ?
C5 C6 C7 134.5(3) . . ?
C12 C11 H11 119.7 . . ?
C12 C11 C10 120.5(3) . . ?
C10 C11 H11 119.7 . . ?
C19 C20 C21 107.0(3) . . ?
C27 C20 C19 119.1(3) . . ?
C27 C20 C21 133.9(3) . . ?
C18 C17 H17 124(2) . . ?
C16 C17 C18 119.3(3) . . ?
C16 C17 H17 116(2) . . ?
N3 C19 C20 109.4(2) . . ?
C30 C19 N3 125.9(3) . . ?
C30 C19 C20 124.6(3) . . ?
C37 C38 H38 119.8 . . ?
C37 C38 C39 120.4(3) . . ?
C39 C38 H38 119.8 . . ?
C21 C22 N3 108.3(2) . . ?
C23 C22 N3 132.5(3) . . ?
C23 C22 C21 119.2(3) . . ?
C4 C3 C2 123.1(3) . . ?
C4 C3 H3 118.5 . . ?
C2 C3 H3 118.5 . . ?
C32 C31 N1 119.6(3) . . ?
C36 C31 N1 121.8(3) . . ?
C36 C31 C32 118.6(3) . . ?
C22 C21 C20 107.5(2) . . ?
C26 C21 C20 131.2(3) . . ?
C26 C21 C22 121.3(3) . . ?
C19 C30 C29 113.5(3) . . ?
C19 C30 B017 116.4(2) . . ?
C29 C30 B017 130.1(3) . . ?
C37 C42 H42 120.0 . . ?
C41 C42 C37 120.0(3) . . ?
C41 C42 H42 120.0 . . ?
C7 C12 H12 120.5 . . ?
C11 C12 C7 119.0(3) . . ?
C11 C12 H12 120.5 . . ?
C31 C32 H32 119.7 . . ?
C33 C32 C31 120.6(3) . . ?
C33 C32 H32 119.7 . . ?
C42 C41 H41 119.6 . . ?
C40 C41 C42 120.8(3) . . ?
C40 C41 H41 119.6 . . ?
C38 C39 H39 119.7 . . ?
C38 C39 C40 120.6(3) . . ?
C40 C39 H39 119.7 . . ?
C21 C26 H26 120.4 . . ?
C25 C26 C21 119.2(3) . . ?
C25 C26 H26 120.4 . . ?
C30 C29 H29 118.5 . . ?
C28 C29 C30 123.0(3) . . ?
C28 C29 H29 118.5 . . ?
C11 C10 H10 119.3 . . ?
C11 C10 C9 121.4(3) . . ?
C9 C10 H10 119.3 . . ?
C8 C9 H9 128(2) . . ?
C10 C9 C8 118.7(3) . . ?
C10 C9 H9 112.5(19) . . ?
C31 C36 H36 119.7 . . ?
C31 C36 C35 120.5(3) . . ?
C35 C36 H36 119.7 . . ?
C14 C15 H15 124(2) . . ?
C16 C15 C14 119.9(3) . . ?
C16 C15 H15 115(2) . . ?
C22 C23 H23 131(2) . . ?
C24 C23 C22 118.3(3) . . ?
C24 C23 H23 110.5(19) . . ?
C17 C16 H16 118.9 . . ?
C15 C16 C17 122.1(3) . . ?
C15 C16 H16 118.9 . . ?
C41 C40 C39 119.1(3) . . ?
C41 C40 H40 120.4 . . ?
C39 C40 H40 120.4 . . ?
C20 C27 H27 120.6 . . ?
C20 C27 C28 118.7(3) . . ?
C28 C27 H27 120.6 . . ?
C36 C35 H35 119.8 . . ?
C34 C35 C36 120.4(3) . . ?
C34 C35 H35 119.8 . . ?
C23 C24 H24 118.6 . . ?
C23 C24 C25 122.8(3) . . ?
C25 C24 H24 118.6 . . ?
C26 C25 C24 119.2(3) . . ?
C26 C25 H25 120.4 . . ?
C24 C25 H25 120.4 . . ?
C13 B017 C30 115.4(3) . . ?
C2 B017 C13 116.0(3) . . ?
C2 B017 C30 128.6(3) . . ?
C29 C28 C27 121.1(3) . . ?
C29 C28 H28 119.5 . . ?
C27 C28 H28 119.5 . . ?
C32 C33 H33 119.7 . . ?
C34 C33 C32 120.6(3) . . ?
C34 C33 H33 119.7 . . ?
C35 C34 H34 120.4 . . ?
C33 C34 C35 119.3(3) . . ?
C33 C34 H34 120.4 . . ?

loop_
_geom_bond_atom_site_label_1
_geom_bond_atom_site_label_2
_geom_bond_distance
_geom_bond_site_symmetry_2
_geom_bond_publ_flag
N2 C1 1.395(3) . ?
N2 C8 1.421(4) . ?
N2 C14 1.408(4) . ?
N3 C18 1.409(4) . ?
N3 C19 1.399(4) . ?
N3 C22 1.419(4) . ?
N1 C37 1.424(4) . ?
N1 C5 1.424(4) . ?
N1 C31 1.423(4) . ?
C1 C2 1.402(4) . ?
C1 C6 1.402(4) . ?
C4 H4 0.9500 . ?
C4 C5 1.396(4) . ?
C4 C3 1.372(4) . ?
C8 C7 1.406(4) . ?
C8 C9 1.394(4) . ?
C7 C6 1.449(4) . ?
C7 C12 1.390(4) . ?
C37 C38 1.381(4) . ?
C37 C42 1.394(4) . ?
C14 C13 1.431(4) . ?
C14 C15 1.389(4) . ?
C13 C18 1.422(4) . ?
C13 B017 1.539(4) . ?
C2 C3 1.415(4) . ?
C2 B017 1.534(4) . ?
C18 C17 1.393(4) . ?
C5 C6 1.399(4) . ?
C11 H11 0.9500 . ?
C11 C12 1.378(4) . ?
C11 C10 1.385(4) . ?
C20 C19 1.403(4) . ?
C20 C21 1.441(4) . ?
C20 C27 1.381(4) . ?
C17 C16 1.371(4) . ?
C17 H17 0.891(17) . ?
C19 C30 1.398(4) . ?
C38 H38 0.9500 . ?
C38 C39 1.381(4) . ?
C22 C21 1.407(4) . ?
C22 C23 1.393(4) . ?
C3 H3 0.9500 . ?
C31 C32 1.395(4) . ?
C31 C36 1.388(4) . ?
C21 C26 1.393(4) . ?
C30 C29 1.416(4) . ?
C30 B017 1.542(4) . ?
C42 H42 0.9500 . ?
C42 C41 1.386(4) . ?
C12 H12 0.9500 . ?
C32 H32 0.9500 . ?
C32 C33 1.382(4) . ?
C41 H41 0.9500 . ?
C41 C40 1.372(5) . ?
C39 H39 0.9500 . ?
C39 C40 1.388(5) . ?
C26 H26 0.9500 . ?
C26 C25 1.379(5) . ?
C29 H29 0.9500 . ?
C29 C28 1.382(4) . ?
C10 H10 0.9500 . ?
C10 C9 1.386(4) . ?
C9 H9 0.909(18) . ?
C36 H36 0.9500 . ?
C36 C35 1.390(4) . ?
C15 C16 1.370(4) . ?
C15 H15 0.886(18) . ?
C23 C24 1.385(5) . ?
C23 H23 0.903(19) . ?
C16 H16 0.9500 . ?
C40 H40 0.9500 . ?
C27 H27 0.9500 . ?
C27 C28 1.386(4) . ?
C35 H35 0.9500 . ?
C35 C34 1.385(5) . ?
C24 H24 0.9500 . ?
C24 C25 1.386(5) . ?
C25 H25 0.9500 . ?
C28 H28 0.9500 . ?
C33 H33 0.9500 . ?
C33 C34 1.381(5) . ?
C34 H34 0.9500 . ?

loop_
_geom_torsion_atom_site_label_1
_geom_torsion_atom_site_label_2
_geom_torsion_atom_site_label_3
_geom_torsion_atom_site_label_4
_geom_torsion
_geom_torsion_site_symmetry_1
_geom_torsion_site_symmetry_2
_geom_torsion_site_symmetry_3
_geom_torsion_site_symmetry_4
_geom_torsion_publ_flag
N2 C1 C2 C3 -178.3(2) . . . . ?
N2 C1 C2 B017 0.6(4) . . . . ?
N2 C1 C6 C7 0.7(3) . . . . ?
N2 C1 C6 C5 179.7(2) . . . . ?
N2 C8 C7 C6 -0.2(3) . . . . ?
N2 C8 C7 C12 -178.1(2) . . . . ?
N2 C8 C9 C10 178.2(3) . . . . ?
N2 C14 C13 C18 178.5(2) . . . . ?
N2 C14 C13 B017 -2.5(4) . . . . ?
N2 C14 C15 C16 -177.0(3) . . . . ?
N3 C18 C17 C16 -177.1(3) . . . . ?
N3 C19 C30 C29 179.9(3) . . . . ?
N3 C19 C30 B017 1.3(4) . . . . ?
N3 C22 C21 C20 -2.4(3) . . . . ?
N3 C22 C21 C26 178.7(3) . . . . ?
N3 C22 C23 C24 -179.6(3) . . . . ?
N1 C37 C38 C39 -178.9(3) . . . . ?
N1 C37 C42 C41 178.6(2) . . . . ?
N1 C5 C6 C1 176.0(2) . . . . ?
N1 C5 C6 C7 -5.3(5) . . . . ?
N1 C31 C32 C33 -176.5(3) . . . . ?
N1 C31 C36 C35 175.7(3) . . . . ?
C1 N2 C8 C7 0.6(3) . . . . ?
C1 N2 C8 C9 -176.5(3) . . . . ?
C1 N2 C14 C13 4.1(4) . . . . ?
C1 N2 C14 C15 -175.4(3) . . . . ?
C1 C2 C3 C4 -0.4(4) . . . . ?
C1 C2 B017 C13 0.9(4) . . . . ?
C1 C2 B017 C30 -177.6(3) . . . . ?
C4 C5 C6 C1 -1.9(4) . . . . ?
C4 C5 C6 C7 176.8(3) . . . . ?
C8 N2 C1 C2 177.4(3) . . . . ?
C8 N2 C1 C6 -0.8(3) . . . . ?
C8 N2 C14 C13 -176.7(3) . . . . ?
C8 N2 C14 C15 3.8(4) . . . . ?
C8 C7 C6 C1 -0.3(3) . . . . ?
C8 C7 C6 C5 -179.1(3) . . . . ?
C8 C7 C12 C11 -0.4(4) . . . . ?
C7 C8 C9 C10 1.4(4) . . . . ?
C37 N1 C5 C4 114.7(3) . . . . ?
C37 N1 C5 C6 -63.2(3) . . . . ?
C37 N1 C31 C32 155.5(3) . . . . ?
C37 N1 C31 C36 -22.7(4) . . . . ?
C37 C38 C39 C40 0.0(4) . . . . ?
C37 C42 C41 C40 0.6(4) . . . . ?
C14 N2 C1 C2 -3.2(4) . . . . ?
C14 N2 C1 C6 178.5(2) . . . . ?
C14 N2 C8 C7 -178.7(3) . . . . ?
C14 N2 C8 C9 4.2(5) . . . . ?
C14 C13 C18 N3 179.2(2) . . . . ?
C14 C13 C18 C17 -1.6(4) . . . . ?
C14 C13 B017 C2 0.0(4) . . . . ?
C14 C13 B017 C30 178.8(2) . . . . ?
C14 C15 C16 C17 -1.4(5) . . . . ?
C13 C14 C15 C16 3.6(5) . . . . ?
C13 C18 C17 C16 3.7(4) . . . . ?
C2 C1 C6 C7 -177.5(3) . . . . ?
C2 C1 C6 C5 1.5(4) . . . . ?
C18 N3 C19 C20 175.8(2) . . . . ?
C18 N3 C19 C30 -3.6(4) . . . . ?
C18 N3 C22 C21 -174.6(3) . . . . ?
C18 N3 C22 C23 7.3(5) . . . . ?
C18 C13 B017 C2 179.0(2) . . . . ?
C18 C13 B017 C30 -2.2(4) . . . . ?
C18 C17 C16 C15 -2.2(5) . . . . ?
C5 N1 C37 C38 152.1(3) . . . . ?
C5 N1 C37 C42 -26.2(4) . . . . ?
C5 N1 C31 C32 -45.0(4) . . . . ?
C5 N1 C31 C36 136.8(3) . . . . ?
C5 C4 C3 C2 -0.1(4) . . . . ?
C6 C1 C2 C3 -0.3(4) . . . . ?
C6 C1 C2 B017 178.5(3) . . . . ?
C6 C7 C12 C11 -177.7(3) . . . . ?
C11 C10 C9 C8 -1.3(5) . . . . ?
C20 C19 C30 C29 0.6(4) . . . . ?
C20 C19 C30 B017 -178.0(3) . . . . ?
C20 C21 C26 C25 -177.8(3) . . . . ?
C20 C27 C28 C29 -0.3(5) . . . . ?
C19 N3 C18 C13 2.7(4) . . . . ?
C19 N3 C18 C17 -176.5(3) . . . . ?
C19 N3 C22 C21 2.4(3) . . . . ?
C19 N3 C22 C23 -175.7(3) . . . . ?
C19 C20 C21 C22 1.4(3) . . . . ?
C19 C20 C21 C26 -179.8(3) . . . . ?
C19 C20 C27 C28 0.1(5) . . . . ?
C19 C30 C29 C28 -0.8(4) . . . . ?
C19 C30 B017 C13 1.5(4) . . . . ?
C19 C30 B017 C2 -180.0(3) . . . . ?
C38 C37 C42 C41 0.3(4) . . . . ?
C38 C39 C40 C41 1.0(4) . . . . ?
C22 N3 C18 C13 179.3(3) . . . . ?
C22 N3 C18 C17 0.1(4) . . . . ?
C22 N3 C19 C20 -1.6(3) . . . . ?
C22 N3 C19 C30 179.0(3) . . . . ?
C22 C21 C26 C25 0.9(4) . . . . ?
C22 C23 C24 C25 -0.1(5) . . . . ?
C3 C4 C5 N1 -176.7(3) . . . . ?
C3 C4 C5 C6 1.3(4) . . . . ?
C3 C2 B017 C13 179.6(3) . . . . ?
C3 C2 B017 C30 1.0(5) . . . . ?
C31 N1 C37 C38 -48.3(4) . . . . ?
C31 N1 C37 C42 133.5(3) . . . . ?
C31 N1 C5 C4 -45.2(4) . . . . ?
C31 N1 C5 C6 136.9(3) . . . . ?
C31 C32 C33 C34 0.5(5) . . . . ?
C31 C36 C35 C34 1.1(5) . . . . ?
C21 C20 C19 N3 0.1(3) . . . . ?
C21 C20 C19 C30 179.5(3) . . . . ?
C21 C20 C27 C28 -179.6(3) . . . . ?
C21 C22 C23 C24 2.4(5) . . . . ?
C21 C26 C25 C24 1.5(5) . . . . ?
C30 C29 C28 C27 0.7(5) . . . . ?
C42 C37 C38 C39 -0.7(4) . . . . ?
C42 C41 C40 C39 -1.3(4) . . . . ?
C12 C7 C6 C1 177.3(3) . . . . ?
C12 C7 C6 C5 -1.5(5) . . . . ?
C12 C11 C10 C9 0.3(5) . . . . ?
C32 C31 C36 C35 -2.5(4) . . . . ?
C32 C33 C34 C35 -1.9(5) . . . . ?
C29 C30 B017 C13 -176.8(3) . . . . ?
C29 C30 B017 C2 1.8(5) . . . . ?
C10 C11 C12 C7 0.6(5) . . . . ?
C9 C8 C7 C6 177.3(3) . . . . ?
C9 C8 C7 C12 -0.6(4) . . . . ?
C36 C31 C32 C33 1.7(4) . . . . ?
C36 C35 C34 C33 1.1(5) . . . . ?
C15 C14 C13 C18 -2.1(4) . . . . ?
C15 C14 C13 B017 177.0(3) . . . . ?
C23 C22 C21 C20 176.1(3) . . . . ?
C23 C22 C21 C26 -2.9(4) . . . . ?
C23 C24 C25 C26 -1.9(5) . . . . ?
C27 C20 C19 N3 -179.7(3) . . . . ?
C27 C20 C19 C30 -0.3(4) . . . . ?
C27 C20 C21 C22 -178.9(3) . . . . ?
C27 C20 C21 C26 0.0(6) . . . . ?
B017 C13 C18 N3 0.2(4) . . . . ?
B017 C13 C18 C17 179.4(3) . . . . ?
B017 C2 C3 C4 -179.1(3) . . . . ?
B017 C30 C29 C28 177.6(3) . . . . ?
